data_4509440
loop_
_publ_author_name
'Su, Zhi'
'Xu, Jing'
'Fan, Jian'
'Liu, De-Jun'
'Chu, Qian'
'Chen, Man-Sheng'
'Chen, Shui-Sheng'
'Liu, Guang-Xiang'
'Wang, Xiao-Feng'
'Sun, Wei-Yin'

_publ_section_title
;
 Synthesis, Crystal Structure, and Photoluminescence of Coordination
 Polymers with Mixed Ligands and Diverse Topologies
;
_journal_issue 6
_journal_name_full 'Crystal Growth &amp; Design'
_journal_page_first 2801
_journal_paper_doi 10.1021/cg900059m
_journal_volume 9
_journal_year 2009
_chemical_formula_moiety 'C31 H22 N6 O9 Zn2, 2(H2 O)'
_chemical_formula_sum 'C31 H26 N6 O11 Zn2'
_chemical_formula_weight 789.32
_chemical_name_systematic
; 
 ? 
;
_space_group_IT_number 14
_symmetry_cell_setting monoclinic
_symmetry_space_group_name_Hall '-P 2yn'
_symmetry_space_group_name_H-M 'P 1 21/n 1'
_atom_sites_solution_hydrogens geom
_atom_sites_solution_primary direct
_atom_sites_solution_secondary difmap
_audit_creation_method SHELXL-97
_cell_angle_alpha 90.00
_cell_angle_beta 105.371(2)
_cell_angle_gamma 90.00
_cell_formula_units_Z 4
_cell_length_a 13.8446(12)
_cell_length_b 15.6176(14)
_cell_length_c 15.4016(14)
_cell_measurement_reflns_used 3067
_cell_measurement_temperature 293(2)
_cell_measurement_theta_max 23.49
_cell_measurement_theta_min 2.31
_cell_volume 3211.0(5)
_computing_cell_refinement 'Bruker SMART'
_computing_data_collection 'Bruker SMART'
_computing_data_reduction 'Bruker SAINT'
_computing_molecular_graphics 'Bruker SHELXTL'
_computing_publication_material 'Bruker SHELXTL'
_computing_structure_refinement 'SHELXL-97 (Sheldrick, 1997)'
_computing_structure_solution 'SHELXS-97 (Sheldrick, 1990)'
_diffrn_ambient_temperature 293(2)
_diffrn_measured_fraction_theta_full 0.997
_diffrn_measured_fraction_theta_max 0.997
_diffrn_measurement_device_type 'CCD area detector'
_diffrn_measurement_method 'phi and omega scans'
_diffrn_radiation_monochromator graphite
_diffrn_radiation_source 'fine-focus sealed tube'
_diffrn_radiation_type MoK\a
_diffrn_radiation_wavelength 0.71073
_diffrn_reflns_av_R_equivalents 0.0662
_diffrn_reflns_av_sigmaI/netI 0.0821
_diffrn_reflns_limit_h_max 15
_diffrn_reflns_limit_h_min -16
_diffrn_reflns_limit_k_max 18
_diffrn_reflns_limit_k_min -17
_diffrn_reflns_limit_l_max 16
_diffrn_reflns_limit_l_min -18
_diffrn_reflns_number 15740
_diffrn_reflns_theta_full 25.00
_diffrn_reflns_theta_max 25.00
_diffrn_reflns_theta_min 1.89
_exptl_absorpt_coefficient_mu 1.566
_exptl_absorpt_correction_type none
_exptl_crystal_colour colorless
_exptl_crystal_density_diffrn 1.633
_exptl_crystal_density_method 'not measured'
_exptl_crystal_description block
_exptl_crystal_F_000 1608
_exptl_crystal_size_max 0.3
_exptl_crystal_size_mid 0.1
_exptl_crystal_size_min 0.08
_refine_diff_density_max 1.061
_refine_diff_density_min -1.157
_refine_diff_density_rms 0.082
_refine_ls_extinction_method none
_refine_ls_goodness_of_fit_ref 0.977
_refine_ls_hydrogen_treatment mixed
_refine_ls_matrix_type full
_refine_ls_number_parameters 469
_refine_ls_number_reflns 5636
_refine_ls_number_restraints 48
_refine_ls_restrained_S_all 1.024
_refine_ls_R_factor_all 0.0780
_refine_ls_R_factor_gt 0.0545
_refine_ls_shift/su_max 0.001
_refine_ls_shift/su_mean 0.000
_refine_ls_structure_factor_coef Fsqd
_refine_ls_weighting_details 'calc w=1/[\s^2^(Fo^2^)+(0.0572P)^2^+0.0000P] where P=(Fo^2^+2Fc^2^)/3'
_refine_ls_weighting_scheme calc
_refine_ls_wR_factor_gt 0.1191
_refine_ls_wR_factor_ref 0.1280
_reflns_number_gt 4073
_reflns_number_total 5636
_reflns_threshold_expression >2sigma(I)
_cod_data_source_file cg900059msup1.cif
_cod_data_source_block 2
_cod_depositor_comments
;
The following automatic conversions were performed:

'_symmetry_cell_setting' value 'Monoclinic' changed to 'monoclinic'
according to /home/saulius/struct/CIF-dictionaries/cif_core.dic
dictionary named 'cif_core.dic' version 2.4.2 from 2011-04-26.

Automatic conversion script
Id: cif_fix_values 1891 2012-01-12 08:04:46Z andrius 
;
_cod_original_sg_symbol_H-M P2(1)/n
_cod_database_code 4509440

loop_
_symmetry_equiv_pos_as_xyz
'x, y, z'
'-x+1/2, y+1/2, -z+1/2'
'-x, -y, -z'
'x-1/2, -y-1/2, z-1/2'

loop_
_atom_site_label
_atom_site_type_symbol
_atom_site_fract_x
_atom_site_fract_y
_atom_site_fract_z
_atom_site_U_iso_or_equiv
_atom_site_adp_type
_atom_site_occupancy
_atom_site_symmetry_multiplicity
_atom_site_calc_flag
_atom_site_refinement_flags
Zn1 Zn -0.22413(5) 0.06739(3) 0.19448(4) 0.03222(19) Uani 1 1 d .
Zn2 Zn 0.32217(5) 0.64697(3) 0.27127(4) 0.03623(19) Uani 1 1 d .
C1 C 0.0722(4) 0.4040(3) 0.0732(3) 0.0375(13) Uani 1 1 d .
C2 C -0.0025(4) 0.3490(3) 0.0823(3) 0.0371(13) Uani 1 1 d .
H2A H -0.0294 0.3541 0.1314 0.045 Uiso 1 1 calc R
C3 C -0.0367(4) 0.2876(3) 0.0192(3) 0.0336(12) Uani 1 1 d .
C4 C 0.0004(4) 0.2797(3) -0.0559(3) 0.0344(12) Uani 1 1 d .
H4A H -0.0236 0.2378 -0.0991 0.041 Uiso 1 1 calc R
C5 C 0.0742(4) 0.3361(3) -0.0644(3) 0.0351(12) Uani 1 1 d .
C6 C 0.1101(4) 0.3989(3) -0.0013(3) 0.0361(13) Uani 1 1 d .
H6A H 0.1589 0.4372 -0.0086 0.043 Uiso 1 1 calc R
C7 C 0.0834(6) 0.4773(5) 0.2183(5) 0.0935(17) Uani 1 1 d U
H7A H 0.0294 0.4518 0.2334 0.112 Uiso 1 1 calc R
C8 C 0.1480(6) 0.5354(5) 0.2674(5) 0.0921(16) Uani 1 1 d U
H8A H 0.1459 0.5557 0.3236 0.111 Uiso 1 1 calc R
C9 C 0.1893(5) 0.5189(3) 0.1482(4) 0.0483(12) Uani 1 1 d U
H9A H 0.2199 0.5269 0.1019 0.058 Uiso 1 1 calc R
C10 C -0.1793(4) 0.1854(3) -0.0336(3) 0.0372(13) Uani 1 1 d .
H10A H -0.1908 0.1916 -0.0956 0.045 Uiso 1 1 calc R
C11 C -0.2284(4) 0.1332(3) 0.0092(3) 0.0375(13) Uani 1 1 d .
H11A H -0.2812 0.0973 -0.0185 0.045 Uiso 1 1 calc R
C12 C -0.1176(4) 0.1975(3) 0.1117(3) 0.0321(12) Uani 1 1 d .
H12A H -0.0776 0.2152 0.1673 0.039 Uiso 1 1 calc R
C13 C 0.1392(4) 0.2507(3) -0.1748(3) 0.0421(14) Uani 1 1 d .
H13A H 0.1196 0.1961 -0.1622 0.050 Uiso 1 1 calc R
C14 C 0.1920(4) 0.2709(3) -0.2332(3) 0.0425(14) Uani 1 1 d .
H14A H 0.2172 0.2317 -0.2670 0.051 Uiso 1 1 calc R
C15 C 0.1599(4) 0.3886(3) -0.1762(3) 0.0395(13) Uani 1 1 d .
H15A H 0.1574 0.4464 -0.1626 0.047 Uiso 1 1 calc R
C16 C 0.4554(4) 0.7558(3) 0.0878(3) 0.0349(12) Uani 1 1 d .
C17 C 0.4342(4) 0.7600(3) -0.0046(4) 0.0465(15) Uani 1 1 d .
H17A H 0.3881 0.7222 -0.0397 0.056 Uiso 1 1 calc R
C18 C 0.4806(5) 0.8195(4) -0.0452(4) 0.0564(17) Uani 1 1 d .
H18A H 0.4654 0.8221 -0.1077 0.068 Uiso 1 1 calc R
C19 C 0.5490(4) 0.8751(3) 0.0055(4) 0.0474(15) Uani 1 1 d .
H19A H 0.5796 0.9155 -0.0228 0.057 Uiso 1 1 calc R
C20 C 0.5732(4) 0.8717(3) 0.0990(3) 0.0365(13) Uani 1 1 d .
C21 C 0.5244(4) 0.8113(3) 0.1383(3) 0.0349(12) Uani 1 1 d .
H21A H 0.5390 0.8085 0.2007 0.042 Uiso 1 1 calc R
C22 C 0.4002(4) 0.6936(3) 0.1330(4) 0.0399(13) Uani 1 1 d .
C23 C 0.6458(4) 0.9326(3) 0.1569(4) 0.0425(14) Uani 1 1 d .
C24 C 0.0243(4) -0.0716(3) 0.3263(3) 0.0377(13) Uani 1 1 d .
C25 C 0.0334(5) -0.0663(4) 0.4173(4) 0.0538(16) Uani 1 1 d .
H25A H -0.0080 -0.0291 0.4381 0.065 Uiso 1 1 calc R
C26 C 0.1023(5) -0.1150(4) 0.4782(4) 0.0579(17) Uani 1 1 d .
H26A H 0.1089 -0.1094 0.5396 0.070 Uiso 1 1 calc R
C27 C 0.1613(5) -0.1720(4) 0.4476(4) 0.0494(15) Uani 1 1 d .
H27A H 0.2065 -0.2065 0.4883 0.059 Uiso 1 1 calc R
C28 C 0.1538(4) -0.1785(3) 0.3557(3) 0.0374(13) Uani 1 1 d .
C29 C 0.0867(4) -0.1277(3) 0.2968(3) 0.0366(13) Uani 1 1 d .
H29A H 0.0828 -0.1307 0.2357 0.044 Uiso 1 1 calc R
C30 C -0.0537(4) -0.0227(3) 0.2604(4) 0.0414(14) Uani 1 1 d .
C31 C 0.2168(4) -0.2414(3) 0.3193(4) 0.0407(13) Uani 1 1 d .
N1 N 0.2160(4) 0.5597(3) 0.2233(3) 0.0566(12) Uani 1 1 d U
N2 N 0.1139(4) 0.4642(3) 0.1425(3) 0.0581(12) Uani 1 1 d U
N3 N -0.1879(3) 0.1413(2) 0.1011(3) 0.0294(9) Uani 1 1 d .
N4 N -0.1092(3) 0.2276(2) 0.0314(3) 0.0304(9) Uani 1 1 d .
N5 N 0.2034(3) 0.3583(2) -0.2358(3) 0.0346(10) Uani 1 1 d .
N6 N 0.1196(3) 0.3261(2) -0.1373(3) 0.0335(10) Uani 1 1 d .
O1 O 0.4189(3) 0.7015(2) 0.2190(2) 0.0453(10) Uani 1 1 d .
O2 O 0.3400(3) 0.6431(3) 0.0894(3) 0.0648(13) Uani 1 1 d .
O3 O 0.6599(3) 0.9304(3) 0.2396(3) 0.0672(13) Uani 1 1 d .
O4 O 0.6904(3) 0.9840(2) 0.1165(2) 0.0509(10) Uani 1 1 d .
O5 O -0.1135(3) 0.0227(2) 0.2902(2) 0.0520(10) Uani 1 1 d .
O6 O -0.0578(3) -0.0270(2) 0.1786(2) 0.0511(10) Uani 1 1 d .
O7 O 0.2732(3) -0.2918(2) 0.3727(3) 0.0555(11) Uani 1 1 d .
O8 O 0.2108(3) -0.2425(2) 0.2379(3) 0.0593(12) Uani 1 1 d .
O9 O 0.4212(4) 0.5781(3) 0.3678(3) 0.0737(14) Uani 1 1 d D
O10 O 0.2279(4) 0.5700(3) -0.0673(3) 0.0824(15) Uani 1 1 d D
O11 O 0.3395(6) -0.4181(5) 0.5038(4) 0.127(3) Uani 1 1 d D
H10D H 0.226(8) 0.591(6) -0.117(3) 0.190 Uiso 1 1 d D
H9C H 0.426(8) 0.575(6) 0.422(2) 0.190 Uiso 1 1 d D
H11C H 0.391(6) -0.390(7) 0.522(9) 0.190 Uiso 1 1 d D
H9D H 0.449(8) 0.536(4) 0.353(6) 0.190 Uiso 1 1 d D
H10C H 0.271(6) 0.598(6) -0.030(5) 0.190 Uiso 1 1 d D
H11D H 0.339(9) -0.438(6) 0.553(4) 0.190 Uiso 1 1 d D

loop_
_atom_site_aniso_label
_atom_site_aniso_U_11
_atom_site_aniso_U_22
_atom_site_aniso_U_33
_atom_site_aniso_U_23
_atom_site_aniso_U_13
_atom_site_aniso_U_12
Zn1 0.0397(4) 0.0340(3) 0.0287(3) 0.0012(3) 0.0192(3) -0.0025(3)
Zn2 0.0435(4) 0.0354(3) 0.0344(4) -0.0039(3) 0.0184(3) -0.0076(3)
C1 0.043(3) 0.038(3) 0.035(3) -0.001(2) 0.016(3) -0.010(3)
C2 0.046(4) 0.038(3) 0.034(3) -0.004(2) 0.021(3) -0.008(3)
C3 0.036(3) 0.037(3) 0.031(3) 0.009(2) 0.013(2) -0.010(2)
C4 0.040(3) 0.036(3) 0.030(3) -0.004(2) 0.015(2) -0.013(2)
C5 0.041(3) 0.039(3) 0.030(3) 0.002(2) 0.018(3) -0.005(3)
C6 0.041(3) 0.037(3) 0.037(3) -0.001(2) 0.021(3) -0.012(3)
C7 0.118(4) 0.112(4) 0.072(3) -0.038(3) 0.062(3) -0.074(3)
C8 0.118(4) 0.111(4) 0.065(3) -0.041(3) 0.057(3) -0.072(3)
C9 0.069(3) 0.044(3) 0.045(3) -0.014(2) 0.038(2) -0.026(2)
C10 0.042(3) 0.045(3) 0.024(3) 0.003(2) 0.008(2) -0.014(3)
C11 0.038(3) 0.040(3) 0.033(3) 0.000(2) 0.007(2) -0.017(3)
C12 0.041(3) 0.036(3) 0.025(3) -0.003(2) 0.017(2) -0.009(2)
C13 0.062(4) 0.032(3) 0.037(3) -0.001(2) 0.021(3) -0.010(3)
C14 0.058(4) 0.040(3) 0.035(3) -0.008(2) 0.023(3) 0.001(3)
C15 0.052(4) 0.036(3) 0.039(3) -0.007(2) 0.027(3) -0.014(3)
C16 0.036(3) 0.037(3) 0.035(3) -0.004(2) 0.015(2) -0.004(2)
C17 0.046(4) 0.058(4) 0.036(3) -0.007(3) 0.009(3) -0.020(3)
C18 0.056(4) 0.085(4) 0.029(3) -0.003(3) 0.011(3) -0.027(4)
C19 0.053(4) 0.053(3) 0.040(3) 0.010(3) 0.018(3) -0.013(3)
C20 0.040(3) 0.038(3) 0.033(3) 0.001(2) 0.012(3) -0.002(3)
C21 0.039(3) 0.038(3) 0.030(3) -0.002(2) 0.013(2) -0.006(3)
C22 0.037(3) 0.043(3) 0.042(3) -0.003(3) 0.015(3) -0.004(3)
C23 0.048(4) 0.037(3) 0.044(4) -0.003(3) 0.014(3) -0.010(3)
C24 0.040(3) 0.037(3) 0.033(3) -0.008(2) 0.005(2) 0.002(3)
C25 0.065(4) 0.057(4) 0.039(3) -0.013(3) 0.013(3) 0.016(3)
C26 0.073(5) 0.069(4) 0.031(3) -0.009(3) 0.013(3) 0.012(4)
C27 0.055(4) 0.051(3) 0.038(3) -0.002(3) 0.004(3) 0.000(3)
C28 0.044(3) 0.031(3) 0.038(3) -0.005(2) 0.013(3) -0.001(3)
C29 0.045(4) 0.036(3) 0.029(3) -0.002(2) 0.010(3) -0.003(3)
C30 0.043(4) 0.035(3) 0.048(4) -0.007(3) 0.015(3) -0.003(3)
C31 0.040(4) 0.029(3) 0.051(4) -0.003(3) 0.007(3) -0.004(3)
N1 0.079(3) 0.057(2) 0.049(2) -0.022(2) 0.044(2) -0.041(2)
N2 0.083(3) 0.060(2) 0.049(2) -0.024(2) 0.049(2) -0.042(2)
N3 0.035(3) 0.030(2) 0.028(2) 0.0048(18) 0.0153(19) -0.006(2)
N4 0.033(3) 0.035(2) 0.026(2) 0.0009(18) 0.0114(19) -0.007(2)
N5 0.042(3) 0.040(2) 0.028(2) -0.0057(19) 0.020(2) -0.009(2)
N6 0.041(3) 0.034(2) 0.033(2) -0.0057(19) 0.022(2) -0.012(2)
O1 0.043(2) 0.063(2) 0.032(2) 0.0041(18) 0.0142(18) -0.017(2)
O2 0.074(3) 0.069(3) 0.053(3) -0.011(2) 0.019(2) -0.046(3)
O3 0.089(4) 0.069(3) 0.044(3) -0.018(2) 0.019(2) -0.040(3)
O4 0.058(3) 0.046(2) 0.049(2) 0.0028(19) 0.015(2) -0.021(2)
O5 0.053(3) 0.059(2) 0.043(2) -0.0027(19) 0.011(2) 0.018(2)
O6 0.057(3) 0.062(2) 0.034(2) 0.0029(19) 0.012(2) 0.009(2)
O7 0.065(3) 0.049(2) 0.049(2) -0.002(2) 0.009(2) 0.017(2)
O8 0.086(3) 0.054(2) 0.045(2) 0.005(2) 0.032(2) 0.021(2)
O9 0.079(4) 0.098(4) 0.051(3) 0.024(3) 0.031(3) 0.034(3)
O10 0.104(4) 0.087(3) 0.059(3) -0.011(3) 0.026(3) -0.033(3)
O11 0.200(8) 0.132(6) 0.076(4) 0.038(4) 0.082(5) 0.051(5)

loop_
_atom_type_symbol
_atom_type_description
_atom_type_scat_dispersion_real
_atom_type_scat_dispersion_imag
_atom_type_scat_source
C C 0.0033 0.0016 'International Tables Vol C Tables 4.2.6.8 and 6.1.1.4'
H H 0.0000 0.0000 'International Tables Vol C Tables 4.2.6.8 and 6.1.1.4'
N N 0.0061 0.0033 'International Tables Vol C Tables 4.2.6.8 and 6.1.1.4'
O O 0.0106 0.0060 'International Tables Vol C Tables 4.2.6.8 and 6.1.1.4'
Zn Zn 0.2839 1.4301 'International Tables Vol C Tables 4.2.6.8 and 6.1.1.4'

loop_
_geom_angle_atom_site_label_1
_geom_angle_atom_site_label_2
_geom_angle_atom_site_label_3
_geom_angle
_geom_angle_site_symmetry_1
_geom_angle_site_symmetry_3
O4 Zn1 O5 116.99(16) 1_445 .
O4 Zn1 N3 99.72(15) 1_445 .
O5 Zn1 N3 116.81(17) . .
O4 Zn1 N5 114.00(17) 1_445 4_566
O5 Zn1 N5 101.85(16) . 4_566
N3 Zn1 N5 107.70(15) . 4_566
O1 Zn2 N1 132.03(16) . .
O1 Zn2 O9 97.45(19) . .
N1 Zn2 O9 101.3(2) . .
O1 Zn2 O7 120.47(15) . 1_565
N1 Zn2 O7 103.64(17) . 1_565
O9 Zn2 O7 89.14(17) . 1_565
O1 Zn2 O8 94.29(15) . 1_565
N1 Zn2 O8 92.63(19) . 1_565
O9 Zn2 O8 147.83(17) . 1_565
O7 Zn2 O8 59.24(14) 1_565 1_565
O1 Zn2 C31 109.78(16) . 1_565
N1 Zn2 C31 98.91(19) . 1_565
O9 Zn2 C31 118.84(19) . 1_565
O7 Zn2 C31 29.85(15) 1_565 1_565
O8 Zn2 C31 29.40(15) 1_565 1_565
C2 C1 C6 120.5(5) . .
C2 C1 N2 120.0(4) . .
C6 C1 N2 119.4(4) . .
C3 C2 C1 119.6(5) . .
C3 C2 H2A 120.2 . .
C1 C2 H2A 120.2 . .
C2 C3 C4 121.5(4) . .
C2 C3 N4 119.6(4) . .
C4 C3 N4 118.8(4) . .
C5 C4 C3 117.9(4) . .
C5 C4 H4A 121.0 . .
C3 C4 H4A 121.0 . .
C6 C5 C4 121.7(4) . .
C6 C5 N6 118.6(4) . .
C4 C5 N6 119.6(4) . .
C5 C6 C1 118.7(5) . .
C5 C6 H6A 120.6 . .
C1 C6 H6A 120.6 . .
C8 C7 N2 105.7(6) . .
C8 C7 H7A 127.1 . .
N2 C7 H7A 127.1 . .
N1 C8 C7 110.6(6) . .
N1 C8 H8A 124.7 . .
C7 C8 H8A 124.7 . .
N1 C9 N2 114.3(5) . .
N1 C9 H9A 122.9 . .
N2 C9 H9A 122.9 . .
C11 C10 N4 106.7(4) . .
C11 C10 H10A 126.6 . .
N4 C10 H10A 126.6 . .
C10 C11 N3 109.0(4) . .
C10 C11 H11A 125.5 . .
N3 C11 H11A 125.5 . .
N3 C12 N4 111.3(4) . .
N3 C12 H12A 124.3 . .
N4 C12 H12A 124.3 . .
C14 C13 N6 106.5(4) . .
C14 C13 H13A 126.7 . .
N6 C13 H13A 126.7 . .
C13 C14 N5 109.9(4) . .
C13 C14 H14A 125.0 . .
N5 C14 H14A 125.0 . .
N5 C15 N6 111.9(4) . .
N5 C15 H15A 124.0 . .
N6 C15 H15A 124.0 . .
C21 C16 C17 118.9(5) . .
C21 C16 C22 120.4(5) . .
C17 C16 C22 120.6(5) . .
C18 C17 C16 120.4(5) . .
C18 C17 H17A 119.8 . .
C16 C17 H17A 119.8 . .
C19 C18 C17 120.5(5) . .
C19 C18 H18A 119.8 . .
C17 C18 H18A 119.8 . .
C18 C19 C20 120.5(5) . .
C18 C19 H19A 119.7 . .
C20 C19 H19A 119.7 . .
C21 C20 C19 117.7(5) . .
C21 C20 C23 120.0(5) . .
C19 C20 C23 122.2(5) . .
C16 C21 C20 122.0(5) . .
C16 C21 H21A 119.0 . .
C20 C21 H21A 119.0 . .
O2 C22 O1 123.7(5) . .
O2 C22 C16 121.3(5) . .
O1 C22 C16 115.0(5) . .
O3 C23 O4 123.9(5) . .
O3 C23 C20 119.5(5) . .
O4 C23 C20 116.5(5) . .
C25 C24 C29 118.3(5) . .
C25 C24 C30 121.3(5) . .
C29 C24 C30 120.3(5) . .
C24 C25 C26 121.3(5) . .
C24 C25 H25A 119.3 . .
C26 C25 H25A 119.3 . .
C27 C26 C25 119.5(5) . .
C27 C26 H26A 120.2 . .
C25 C26 H26A 120.2 . .
C26 C27 C28 120.3(6) . .
C26 C27 H27A 119.9 . .
C28 C27 H27A 119.9 . .
C29 C28 C27 119.0(5) . .
C29 C28 C31 119.2(5) . .
C27 C28 C31 121.7(5) . .
C28 C29 C24 121.5(5) . .
C28 C29 H29A 119.3 . .
C24 C29 H29A 119.3 . .
O6 C30 O5 122.5(5) . .
O6 C30 C24 119.6(5) . .
O5 C30 C24 117.9(5) . .
O8 C31 O7 121.3(5) . .
O8 C31 C28 119.6(5) . .
O7 C31 C28 119.1(5) . .
O8 C31 Zn2 65.0(3) . 1_545
O7 C31 Zn2 56.3(3) . 1_545
C28 C31 Zn2 175.0(4) . 1_545
C9 N1 C8 103.9(5) . .
C9 N1 Zn2 132.8(4) . .
C8 N1 Zn2 123.2(4) . .
C9 N2 C7 105.2(5) . .
C9 N2 C1 128.8(4) . .
C7 N2 C1 126.0(5) . .
C12 N3 C11 106.3(4) . .
C12 N3 Zn1 128.6(3) . .
C11 N3 Zn1 124.7(3) . .
C12 N4 C10 106.6(4) . .
C12 N4 C3 125.6(4) . .
C10 N4 C3 127.6(4) . .
C15 N5 C14 105.1(4) . .
C15 N5 Zn1 123.3(3) . 4_665
C14 N5 Zn1 131.5(3) . 4_665
C15 N6 C13 106.5(4) . .
C15 N6 C5 126.3(4) . .
C13 N6 C5 126.9(4) . .
C22 O1 Zn2 114.4(3) . .
C23 O4 Zn1 114.5(3) . 1_665
C30 O5 Zn1 112.7(4) . .
C31 O7 Zn2 93.8(3) . 1_545
C31 O8 Zn2 85.6(3) . 1_545
Zn2 O9 H9C 129(7) . .
Zn2 O9 H9D 119(7) . .
H9C O9 H9D 109(4) . .
H10D O10 H10C 105(3) . .
H11C O11 H11D 96(10) . .

loop_
_geom_bond_atom_site_label_1
_geom_bond_atom_site_label_2
_geom_bond_distance
_geom_bond_site_symmetry_2
Zn1 O4 1.945(4) 1_445
Zn1 O5 1.952(4) .
Zn1 N3 2.009(3) .
Zn1 N5 2.020(4) 4_566
Zn2 O1 1.934(3) .
Zn2 N1 1.997(4) .
Zn2 O9 2.042(4) .
Zn2 O7 2.091(4) 1_565
Zn2 O8 2.280(4) 1_565
C1 C2 1.380(6) .
C1 C6 1.384(6) .
C1 N2 1.424(6) .
C2 C3 1.360(6) .
C2 H2A 0.9300 .
C3 C4 1.389(6) .
C3 N4 1.422(6) .
C4 C5 1.381(6) .
C4 H4A 0.9300 .
C5 C6 1.377(6) .
C5 N6 1.434(6) .
C6 H6A 0.9300 .
C7 C8 1.355(8) .
C7 N2 1.359(7) .
C7 H7A 0.9300 .
C8 N1 1.353(7) .
C8 H8A 0.9300 .
C9 N1 1.285(6) .
C9 N2 1.333(6) .
C9 H9A 0.9300 .
C10 C11 1.341(6) .
C10 N4 1.365(6) .
C10 H10A 0.9300 .
C11 N3 1.384(6) .
C11 H11A 0.9300 .
C12 N3 1.289(6) .
C12 N4 1.356(5) .
C12 H12A 0.9300 .
C13 C14 1.339(6) .
C13 N6 1.371(6) .
C13 H13A 0.9300 .
C14 N5 1.375(6) .
C14 H14A 0.9300 .
C15 N5 1.311(6) .
C15 N6 1.342(5) .
C15 H15A 0.9300 .
C16 C21 1.368(7) .
C16 C17 1.377(7) .
C16 C22 1.516(7) .
C17 C18 1.372(7) .
C17 H17A 0.9300 .
C18 C19 1.367(7) .
C18 H18A 0.9300 .
C19 C20 1.391(7) .
C19 H19A 0.9300 .
C20 C21 1.389(6) .
C20 C23 1.496(7) .
C21 H21A 0.9300 .
C22 O2 1.213(6) .
C22 O1 1.286(6) .
C23 O3 1.237(6) .
C23 O4 1.271(6) .
C24 C25 1.376(7) .
C24 C29 1.388(7) .
C24 C30 1.483(7) .
C25 C26 1.377(8) .
C25 H25A 0.9300 .
C26 C27 1.373(7) .
C26 H26A 0.9300 .
C27 C28 1.395(7) .
C27 H27A 0.9300 .
C28 C29 1.367(7) .
C28 C31 1.516(7) .
C29 H29A 0.9300 .
C30 O6 1.249(6) .
C30 O5 1.264(6) .
C31 O8 1.235(6) .
C31 O7 1.251(6) .
C31 Zn2 2.507(5) 1_545
N5 Zn1 2.020(4) 4_665
O4 Zn1 1.945(4) 1_665
O7 Zn2 2.091(4) 1_545
O8 Zn2 2.280(4) 1_545
O9 H9C 0.82(2) .
O9 H9D 0.82(2) .
O10 H10D 0.83(2) .
O10 H10C 0.84(2) .
O11 H11C 0.82(2) .
O11 H11D 0.82(2) .

loop_
_geom_torsion_atom_site_label_1
_geom_torsion_atom_site_label_2
_geom_torsion_atom_site_label_3
_geom_torsion_atom_site_label_4
_geom_torsion
_geom_torsion_site_symmetry_1
_geom_torsion_site_symmetry_4
C6 C1 C2 C3 2.3(8) . .
N2 C1 C2 C3 -175.1(5) . .
C1 C2 C3 C4 -1.4(8) . .
C1 C2 C3 N4 176.1(5) . .
C2 C3 C4 C5 0.5(8) . .
N4 C3 C4 C5 -177.1(4) . .
C3 C4 C5 C6 -0.4(8) . .
C3 C4 C5 N6 175.4(5) . .
C4 C5 C6 C1 1.3(8) . .
N6 C5 C6 C1 -174.6(5) . .
C2 C1 C6 C5 -2.2(8) . .
N2 C1 C6 C5 175.2(5) . .
N2 C7 C8 N1 1.3(10) . .
N4 C10 C11 N3 -1.2(6) . .
N6 C13 C14 N5 -2.1(7) . .
C21 C16 C17 C18 -0.8(8) . .
C22 C16 C17 C18 176.5(5) . .
C16 C17 C18 C19 0.4(9) . .
C17 C18 C19 C20 0.5(9) . .
C18 C19 C20 C21 -1.0(8) . .
C18 C19 C20 C23 -178.6(5) . .
C17 C16 C21 C20 0.2(8) . .
C22 C16 C21 C20 -177.1(5) . .
C19 C20 C21 C16 0.7(8) . .
C23 C20 C21 C16 178.3(5) . .
C21 C16 C22 O2 -178.9(5) . .
C17 C16 C22 O2 3.9(8) . .
C21 C16 C22 O1 4.1(7) . .
C17 C16 C22 O1 -173.2(5) . .
C21 C20 C23 O3 -2.1(8) . .
C19 C20 C23 O3 175.4(6) . .
C21 C20 C23 O4 177.5(5) . .
C19 C20 C23 O4 -5.0(8) . .
C29 C24 C25 C26 0.1(9) . .
C30 C24 C25 C26 176.6(5) . .
C24 C25 C26 C27 -2.0(10) . .
C25 C26 C27 C28 2.1(9) . .
C26 C27 C28 C29 -0.3(8) . .
C26 C27 C28 C31 -179.3(5) . .
C27 C28 C29 C24 -1.8(8) . .
C31 C28 C29 C24 177.3(4) . .
C25 C24 C29 C28 1.9(8) . .
C30 C24 C29 C28 -174.7(5) . .
C25 C24 C30 O6 177.8(5) . .
C29 C24 C30 O6 -5.7(8) . .
C25 C24 C30 O5 -1.6(8) . .
C29 C24 C30 O5 174.9(5) . .
C29 C28 C31 O8 4.0(8) . .
C27 C28 C31 O8 -177.0(5) . .
C29 C28 C31 O7 -175.3(5) . .
C27 C28 C31 O7 3.7(8) . .
C29 C28 C31 Zn2 -154(4) . 1_545
C27 C28 C31 Zn2 25(5) . 1_545
N2 C9 N1 C8 -5.3(8) . .
N2 C9 N1 Zn2 179.3(4) . .
C7 C8 N1 C9 2.3(9) . .
C7 C8 N1 Zn2 178.2(5) . .
O1 Zn2 N1 C9 1.6(7) . .
O9 Zn2 N1 C9 -109.4(6) . .
O7 Zn2 N1 C9 158.8(6) 1_565 .
O8 Zn2 N1 C9 99.8(6) 1_565 .
C31 Zn2 N1 C9 128.7(6) 1_565 .
O1 Zn2 N1 C8 -173.0(5) . .
O9 Zn2 N1 C8 76.0(6) . .
O7 Zn2 N1 C8 -15.9(6) 1_565 .
O8 Zn2 N1 C8 -74.8(6) 1_565 .
C31 Zn2 N1 C8 -46.0(6) 1_565 .
N1 C9 N2 C7 6.2(8) . .
N1 C9 N2 C1 -173.8(6) . .
C8 C7 N2 C9 -4.2(8) . .
C8 C7 N2 C1 175.8(6) . .
C2 C1 N2 C9 176.2(6) . .
C6 C1 N2 C9 -1.2(9) . .
C2 C1 N2 C7 -3.8(9) . .
C6 C1 N2 C7 178.8(7) . .
N4 C12 N3 C11 0.2(5) . .
N4 C12 N3 Zn1 173.1(3) . .
C10 C11 N3 C12 0.6(6) . .
C10 C11 N3 Zn1 -172.7(3) . .
O4 Zn1 N3 C12 -165.1(4) 1_445 .
O5 Zn1 N3 C12 -38.1(4) . .
N5 Zn1 N3 C12 75.7(4) 4_566 .
O4 Zn1 N3 C11 6.7(4) 1_445 .
O5 Zn1 N3 C11 133.7(4) . .
N5 Zn1 N3 C11 -112.5(4) 4_566 .
N3 C12 N4 C10 -0.9(6) . .
N3 C12 N4 C3 -177.4(4) . .
C11 C10 N4 C12 1.2(6) . .
C11 C10 N4 C3 177.6(4) . .
C2 C3 N4 C12 -32.1(7) . .
C4 C3 N4 C12 145.5(5) . .
C2 C3 N4 C10 152.2(5) . .
C4 C3 N4 C10 -30.2(7) . .
N6 C15 N5 C14 -1.4(6) . .
N6 C15 N5 Zn1 -178.2(3) . 4_665
C13 C14 N5 C15 2.1(6) . .
C13 C14 N5 Zn1 178.5(4) . 4_665
N5 C15 N6 C13 0.1(6) . .
N5 C15 N6 C5 174.4(5) . .
C14 C13 N6 C15 1.2(6) . .
C14 C13 N6 C5 -173.0(5) . .
C6 C5 N6 C15 -31.9(8) . .
C4 C5 N6 C15 152.2(5) . .
C6 C5 N6 C13 141.2(5) . .
C4 C5 N6 C13 -34.7(8) . .
O2 C22 O1 Zn2 -14.1(7) . .
C16 C22 O1 Zn2 162.8(3) . .
N1 Zn2 O1 C22 15.7(5) . .
O9 Zn2 O1 C22 128.3(4) . .
O7 Zn2 O1 C22 -138.3(4) 1_565 .
O8 Zn2 O1 C22 -81.8(4) 1_565 .
C31 Zn2 O1 C22 -107.4(4) 1_565 .
O3 C23 O4 Zn1 -5.0(8) . 1_665
C20 C23 O4 Zn1 175.4(3) . 1_665
O6 C30 O5 Zn1 10.0(7) . .
C24 C30 O5 Zn1 -170.5(4) . .
O4 Zn1 O5 C30 58.9(4) 1_445 .
N3 Zn1 O5 C30 -59.1(4) . .
N5 Zn1 O5 C30 -176.1(4) 4_566 .
O8 C31 O7 Zn2 -1.4(6) . 1_545
C28 C31 O7 Zn2 177.9(4) . 1_545
O7 C31 O8 Zn2 1.3(5) . 1_545
C28 C31 O8 Zn2 -178.0(4) . 1_545
